data_4026114
loop_
_publ_author_name
'S. Fern Lim'
'Benjamin L. Harris'
'Paul Blanc'
'Jonathan M. White'

_publ_section_title
;
 Orbital Interactions in Selenomethyl-Substituted Pyridinium Ions and
 Carbenium Ions with Higher Electron Demand
;
_journal_name_full 'Journal of Organic Chemistry'
_journal_page_first 1673
_journal_page_last 1682
_journal_paper_doi 10.1021/jo102307v
_journal_volume 76
_journal_year 2011
_chemical_formula_sum 'C14 H14 F3 N O3 S Se'
_chemical_formula_weight 412.28
_chemical_name_systematic
;
 ?
;
_space_group_IT_number 14
_symmetry_cell_setting monoclinic
_symmetry_space_group_name_Hall '-P 2ybc'
_symmetry_space_group_name_H-M 'P 1 21/c 1'
_atom_sites_solution_hydrogens geom
_atom_sites_solution_primary direct
_atom_sites_solution_secondary difmap
_audit_creation_method SHELXL-97
_cell_angle_alpha 90.00
_cell_angle_beta 105.156(4)
_cell_angle_gamma 90.00
_cell_formula_units_Z 4
_cell_length_a 10.369(3)
_cell_length_b 11.734(3)
_cell_length_c 13.532(4)
_cell_measurement_reflns_used 5668
_cell_measurement_temperature 130(2)
_cell_measurement_theta_max 27.46
_cell_measurement_theta_min 2.33
_cell_volume 1589.2(8)
_computing_cell_refinement 'Bruker SMART'
_computing_data_collection 'Bruker SMART'
_computing_data_reduction 'Bruker SAINT'
_computing_structure_refinement 'SHELXL-97 (Sheldrick, 1997)'
_diffrn_ambient_temperature 130(2)
_diffrn_measured_fraction_theta_full 0.998
_diffrn_measured_fraction_theta_max 0.998
_diffrn_measurement_device_type 'CCD area detector'
_diffrn_measurement_method 'phi and omega scans'
_diffrn_radiation_monochromator graphite
_diffrn_radiation_source 'fine-focus sealed tube'
_diffrn_radiation_type MoK\a
_diffrn_radiation_wavelength 0.71073
_diffrn_reflns_av_R_equivalents 0.0213
_diffrn_reflns_av_sigmaI/netI 0.0233
_diffrn_reflns_limit_h_max 11
_diffrn_reflns_limit_h_min -12
_diffrn_reflns_limit_k_max 12
_diffrn_reflns_limit_k_min -13
_diffrn_reflns_limit_l_max 9
_diffrn_reflns_limit_l_min -16
_diffrn_reflns_number 8157
_diffrn_reflns_theta_full 25.00
_diffrn_reflns_theta_max 25.00
_diffrn_reflns_theta_min 2.03
_exptl_absorpt_coefficient_mu 2.538
_exptl_absorpt_correction_T_max 1.00
_exptl_absorpt_correction_T_min 0.76
_exptl_absorpt_correction_type multi-scan
_exptl_absorpt_process_details SADABS
_exptl_crystal_colour colourless
_exptl_crystal_density_diffrn 1.723
_exptl_crystal_description block
_exptl_crystal_F_000 824
_exptl_crystal_size_max 0.40
_exptl_crystal_size_mid 0.40
_exptl_crystal_size_min 0.30
_refine_diff_density_max 0.342
_refine_diff_density_min -0.381
_refine_diff_density_rms 0.058
_refine_ls_extinction_coef 0.0015(4)
_refine_ls_extinction_expression Fc^*^=kFc[1+0.001xFc^2^\l^3^/sin(2\q)]^-1/4^
_refine_ls_extinction_method SHELXL
_refine_ls_goodness_of_fit_ref 1.023
_refine_ls_hydrogen_treatment mixed
_refine_ls_matrix_type full
_refine_ls_number_parameters 210
_refine_ls_number_reflns 2798
_refine_ls_number_restraints 0
_refine_ls_restrained_S_all 1.023
_refine_ls_R_factor_all 0.0257
_refine_ls_R_factor_gt 0.0238
_refine_ls_shift/su_max 0.002
_refine_ls_shift/su_mean 0.000
_refine_ls_structure_factor_coef Fsqd
_refine_ls_weighting_details 'calc w=1/[\s^2^(Fo^2^)+(0.0454P)^2^+0.4608P] where P=(Fo^2^+2Fc^2^)/3'
_refine_ls_weighting_scheme calc
_refine_ls_wR_factor_gt 0.0676
_refine_ls_wR_factor_ref 0.0686
_reflns_number_gt 2629
_reflns_number_total 2798
_reflns_threshold_expression >2sigma(I)
_cod_data_source_file jo102307v_si_003.cif
_cod_data_source_block jmwpb9
_cod_original_cell_volume 1589.2(7)
_cod_original_sg_symbol_H-M 'P 1 21/c 1 '
_cod_database_code 4026114

loop_
_symmetry_equiv_pos_as_xyz
'x, y, z'
'-x, y+1/2, -z+1/2'
'-x, -y, -z'
'x, -y-1/2, z-1/2'

loop_
_atom_site_label
_atom_site_type_symbol
_atom_site_fract_x
_atom_site_fract_y
_atom_site_fract_z
_atom_site_U_iso_or_equiv
_atom_site_adp_type
_atom_site_occupancy
_atom_site_symmetry_multiplicity
_atom_site_calc_flag
_atom_site_refinement_flags
S1 S 0.23995(4) 1.22932(4) 0.90223(4) 0.02788(13) Uani 1 1 d .
O2 O 0.36949(14) 1.17706(13) 0.92550(13) 0.0422(4) Uani 1 1 d .
O1 O 0.12998(15) 1.15105(13) 0.89123(14) 0.0467(4) Uani 1 1 d .
F2 F 0.34369(13) 1.37856(12) 1.04402(10) 0.0471(3) Uani 1 1 d .
F1 F 0.13040(13) 1.36336(14) 1.01168(12) 0.0612(4) Uani 1 1 d .
O3 O 0.21825(17) 1.31877(13) 0.82782(11) 0.0444(4) Uani 1 1 d .
F3 F 0.25703(14) 1.23466(16) 1.09894(11) 0.0663(5) Uani 1 1 d .
C14 C 0.2429(2) 1.30448(19) 1.02011(16) 0.0372(5) Uani 1 1 d .
C5 C 0.0703(2) 0.68624(16) 0.84576(14) 0.0311(4) Uani 1 1 d .
H5 H -0.0199 0.6818 0.8118 0.037 Uiso 1 1 calc R
C4 C 0.1493(2) 0.59305(16) 0.84896(16) 0.0343(5) Uani 1 1 d .
H4 H 0.1132 0.5250 0.8188 0.041 Uiso 1 1 calc R
C3 C 0.2838(2) 0.60086(18) 0.89762(17) 0.0345(5) Uani 1 1 d .
H3 H 0.3395 0.5383 0.8997 0.041 Uiso 1 1 calc R
C2 C 0.33449(19) 0.70175(16) 0.94289(14) 0.0294(4) Uani 1 1 d .
H2 H 0.4251 0.7073 0.9756 0.035 Uiso 1 1 calc R
C1 C 0.25223(17) 0.79542(15) 0.94030(13) 0.0241(4) Uani 1 1 d .
C6 C 0.02674(19) 0.88128(17) 0.88604(16) 0.0333(4) Uani 1 1 d .
H6A H -0.0549 0.8660 0.8349 0.050 Uiso 1 1 calc R
H6B H 0.0664 0.9498 0.8687 0.050 Uiso 1 1 calc R
H6C H 0.0080 0.8905 0.9514 0.050 Uiso 1 1 calc R
C7 C 0.30567(19) 0.90192(15) 0.99416(15) 0.0266(4) Uani 1 1 d .
H7A H 0.2716 0.9668 0.9508 0.032 Uiso 1 1 calc R
H7B H 0.4023 0.9022 1.0082 0.032 Uiso 1 1 calc R
C8 C 0.29275(18) 0.76191(15) 1.17091(13) 0.0260(4) Uani 1 1 d .
C9 C 0.1884(2) 0.68551(17) 1.16286(16) 0.0343(4) Uani 1 1 d .
H9 H 0.1004 0.7077 1.1341 0.041 Uiso 1 1 calc R
C10 C 0.2182(3) 0.57530(18) 1.1987(2) 0.0488(6) Uani 1 1 d .
H10 H 0.1493 0.5232 1.1941 0.059 Uiso 1 1 calc R
C11 C 0.3485(3) 0.5417(2) 1.24087(19) 0.0516(6) Uani 1 1 d .
H11 H 0.3670 0.4677 1.2650 0.062 Uiso 1 1 calc R
C12 C 0.4508(3) 0.6180(2) 1.24711(18) 0.0491(6) Uani 1 1 d .
H12 H 0.5388 0.5953 1.2747 0.059 Uiso 1 1 calc R
C13 C 0.4231(2) 0.72808(18) 1.21255(16) 0.0366(5) Uani 1 1 d .
H13 H 0.4924 0.7797 1.2173 0.044 Uiso 1 1 calc R
N1 N 0.12025(15) 0.78493(12) 0.89083(11) 0.0241(3) Uani 1 1 d .
Se1 Se 0.253365(19) 0.915304(16) 1.124083(15) 0.03048(10) Uani 1 1 d .

loop_
_atom_site_aniso_label
_atom_site_aniso_U_11
_atom_site_aniso_U_22
_atom_site_aniso_U_33
_atom_site_aniso_U_23
_atom_site_aniso_U_13
_atom_site_aniso_U_12
S1 0.0260(3) 0.0242(3) 0.0312(3) -0.00185(19) 0.00364(19) 0.00068(17)
O2 0.0288(8) 0.0399(8) 0.0553(10) -0.0103(7) 0.0066(7) 0.0046(6)
O1 0.0319(8) 0.0335(8) 0.0680(11) -0.0020(7) 0.0010(7) -0.0072(6)
F2 0.0451(7) 0.0519(8) 0.0428(7) -0.0186(6) 0.0090(6) -0.0084(6)
F1 0.0421(8) 0.0854(11) 0.0589(9) -0.0226(8) 0.0182(7) 0.0146(7)
O3 0.0626(10) 0.0405(9) 0.0276(8) 0.0045(7) 0.0074(7) 0.0017(7)
F3 0.0658(10) 0.0981(13) 0.0355(7) 0.0231(8) 0.0141(7) -0.0093(8)
C14 0.0326(11) 0.0495(13) 0.0307(11) 0.0010(9) 0.0105(9) 0.0013(9)
C5 0.0351(10) 0.0322(10) 0.0252(10) -0.0009(8) 0.0064(8) -0.0095(8)
C4 0.0490(13) 0.0269(11) 0.0287(11) -0.0038(8) 0.0135(10) -0.0071(8)
C3 0.0487(12) 0.0278(10) 0.0304(11) 0.0025(8) 0.0164(10) 0.0047(9)
C2 0.0307(10) 0.0330(10) 0.0254(9) 0.0030(8) 0.0090(8) 0.0026(8)
C1 0.0271(9) 0.0260(9) 0.0201(9) 0.0039(7) 0.0077(7) -0.0027(7)
C6 0.0260(10) 0.0321(10) 0.0378(11) 0.0021(9) 0.0014(8) 0.0028(8)
C7 0.0253(9) 0.0265(10) 0.0270(10) 0.0020(7) 0.0052(8) -0.0036(7)
C8 0.0324(10) 0.0250(9) 0.0200(9) -0.0015(7) 0.0058(8) 0.0017(7)
C9 0.0355(11) 0.0353(11) 0.0354(11) -0.0067(9) 0.0149(9) -0.0037(8)
C10 0.0714(17) 0.0330(12) 0.0540(15) -0.0064(10) 0.0379(14) -0.0129(11)
C11 0.0884(19) 0.0327(12) 0.0430(13) 0.0093(10) 0.0338(13) 0.0198(12)
C12 0.0563(15) 0.0507(14) 0.0393(13) 0.0079(11) 0.0106(11) 0.0244(12)
C13 0.0338(11) 0.0400(12) 0.0337(11) 0.0007(9) 0.0049(9) 0.0026(9)
N1 0.0259(8) 0.0256(8) 0.0202(7) 0.0026(6) 0.0047(6) -0.0020(6)
Se1 0.03811(15) 0.02515(14) 0.02678(14) -0.00197(7) 0.00600(10) 0.00340(7)

loop_
_atom_type_symbol
_atom_type_description
_atom_type_scat_dispersion_real
_atom_type_scat_dispersion_imag
_atom_type_scat_source
C C 0.0033 0.0016 'International Tables Vol C Tables 4.2.6.8 and 6.1.1.4'
H H 0.0000 0.0000 'International Tables Vol C Tables 4.2.6.8 and 6.1.1.4'
N N 0.0061 0.0033 'International Tables Vol C Tables 4.2.6.8 and 6.1.1.4'
O O 0.0106 0.0060 'International Tables Vol C Tables 4.2.6.8 and 6.1.1.4'
F F 0.0171 0.0103 'International Tables Vol C Tables 4.2.6.8 and 6.1.1.4'
S S 0.1246 0.1234 'International Tables Vol C Tables 4.2.6.8 and 6.1.1.4'
Se Se -0.0929 2.2259 'International Tables Vol C Tables 4.2.6.8 and 6.1.1.4'

loop_
_geom_angle_atom_site_label_1
_geom_angle_atom_site_label_2
_geom_angle_atom_site_label_3
_geom_angle
O3 S1 O2 115.71(10)
O3 S1 O1 114.84(10)
O2 S1 O1 114.86(9)
O3 S1 C14 103.02(10)
O2 S1 C14 102.42(9)
O1 S1 C14 103.38(10)
F3 C14 F2 107.09(17)
F3 C14 F1 107.44(18)
F2 C14 F1 107.19(18)
F3 C14 S1 112.36(17)
F2 C14 S1 111.23(14)
F1 C14 S1 111.26(14)
N1 C5 C4 121.31(18)
C5 C4 C3 119.11(19)
C2 C3 C4 119.43(19)
C3 C2 C1 120.73(19)
N1 C1 C2 118.24(16)
N1 C1 C7 121.13(16)
C2 C1 C7 120.57(17)
C1 C7 Se1 110.52(12)
C13 C8 C9 120.45(19)
C13 C8 Se1 120.44(15)
C9 C8 Se1 119.11(14)
C10 C9 C8 118.5(2)
C11 C10 C9 121.0(2)
C12 C11 C10 119.8(2)
C11 C12 C13 120.0(2)
C8 C13 C12 120.2(2)
C5 N1 C1 121.17(16)
C5 N1 C6 117.83(16)
C1 N1 C6 120.99(15)
C8 Se1 C7 97.76(8)

loop_
_geom_bond_atom_site_label_1
_geom_bond_atom_site_label_2
_geom_bond_distance
S1 O3 1.4311(16)
S1 O2 1.4347(15)
S1 O1 1.4412(15)
S1 C14 1.816(2)
F2 C14 1.333(2)
F1 C14 1.335(2)
F3 C14 1.322(3)
C5 N1 1.348(2)
C5 C4 1.360(3)
C4 C3 1.381(3)
C3 C2 1.373(3)
C2 C1 1.386(3)
C1 N1 1.363(2)
C1 C7 1.479(2)
C6 N1 1.480(2)
C7 Se1 1.977(2)
C8 C13 1.379(3)
C8 C9 1.388(3)
C8 Se1 1.9165(19)
C9 C10 1.387(3)
C10 C11 1.379(4)
C11 C12 1.373(4)
C12 C13 1.379(3)

loop_
_geom_torsion_atom_site_label_1
_geom_torsion_atom_site_label_2
_geom_torsion_atom_site_label_3
_geom_torsion_atom_site_label_4
_geom_torsion
O3 S1 C14 F3 177.51(15)
O2 S1 C14 F3 -62.03(17)
O1 S1 C14 F3 57.63(17)
O3 S1 C14 F2 -62.44(16)
O2 S1 C14 F2 58.02(17)
O1 S1 C14 F2 177.68(14)
O3 S1 C14 F1 56.99(18)
O2 S1 C14 F1 177.45(15)
O1 S1 C14 F1 -62.89(17)
N1 C5 C4 C3 -1.4(3)
C5 C4 C3 C2 0.9(3)
C4 C3 C2 C1 0.1(3)
C3 C2 C1 N1 -0.6(3)
C3 C2 C1 C7 176.52(17)
N1 C1 C7 Se1 74.74(18)
C2 C1 C7 Se1 -102.34(17)
C13 C8 C9 C10 0.7(3)
Se1 C8 C9 C10 -178.92(16)
C8 C9 C10 C11 -0.3(3)
C9 C10 C11 C12 -0.5(4)
C10 C11 C12 C13 0.9(4)
C9 C8 C13 C12 -0.3(3)
Se1 C8 C13 C12 179.32(16)
C11 C12 C13 C8 -0.5(3)
C4 C5 N1 C1 0.8(3)
C4 C5 N1 C6 -178.44(18)
C2 C1 N1 C5 0.2(2)
C7 C1 N1 C5 -176.93(17)
C2 C1 N1 C6 179.43(16)
C7 C1 N1 C6 2.3(2)
C13 C8 Se1 C7 76.80(16)
C9 C8 Se1 C7 -103.56(15)
C1 C7 Se1 C8 44.85(14)

loop_
_cod_related_entry_id
_cod_related_entry_database
_cod_related_entry_code
1 ChemSpider 30659349
